data_1546526
loop_
_publ_author_name
'Czjzek, Mirjam'
'Vogt, Thomas'
'Fuess, Harmut'

_publ_section_title
;
 Aniline in Yb,Na-Y: a neutron powder diffraction study
;
_journal_name_full Zeolites
_journal_page_first 832
_journal_page_last 836
_journal_volume 11
_journal_year 1991
_chemical_formula_sum 'C72 Al55 D84 N12 Na13 O384 Si137 Yb14'
_chemical_formula_weight 15398.9
_space_group_IT_number 227
_symmetry_cell_setting cubic
_symmetry_Int_Tables_number 227
_symmetry_space_group_name_Hall '-F 4vw 2vw 3'
_symmetry_space_group_name_H-M 'F d -3 m :2'
_cell_angle_alpha 90.
_cell_angle_beta 90.
_cell_angle_gamma 90.
_cell_formula_units_Z 1
_cell_length_a 24.6052(9)
_cell_length_b 24.6052(9)
_cell_length_c 24.6052(9)
_cell_volume 14896.4(9)
_diffrn_ambient_temperature 5
_diffrn_radiation_probe neutron
_diffrn_radiation_wavelength 1.594
_pd_proc_ls_prof_wR_expected 0.059
_pd_proc_ls_prof_wR_factor 0.126
_refine_ls_R_I_factor 0.102
_cod_data_source_file Zeolites-1991-11-832-836.cif
_cod_data_source_block Na-Yb-aniline
_cod_depositor_comments
;
Deuterated aniline (12 molecules in the cell)
Formula  :  Yb14Na13Al55Si137O384.(C6H5NH2)12
;
_cod_original_cell_volume 14896.4(16)
_cod_original_sg_symbol_H-M 'F d -3 m'
_cod_original_formula_sum 'D84 C72 Al55 N12 Na13 O384 Si137 Yb14'
_cod_database_code 1546526

loop_
_space_group_symop_id
_space_group_symop_operation_xyz
1 x,y,z
2 -y,1/4+x,1/4+z
3 3/4-x,1/4-y,1/2+z
4 3/4+y,-x,3/4+z
5 x,1/4-y,1/4-z
6 3/4+y,1/4+x,1/2-z
7 3/4-x,y,3/4-z
8 -y,-x,-z
9 z,x,y
10 -x,1/4+z,1/4+y
11 3/4-z,1/4-x,1/2+y
12 3/4+x,-z,3/4+y
13 z,1/4-x,1/4-y
14 3/4+x,1/4+z,1/2-y
15 3/4-z,x,3/4-y
16 -x,-z,-y
17 y,z,x
18 -z,-y,-x
19 1/2-z,3/4+y,1/4+x
20 3/4+z,3/4+y,-x
21 1/4+z,-y,1/4+x
22 y,1/4-z,1/4-x
23 1/4-y,3/4-z,1/2+x
24 1/4-y,z,1/4-x
25 -x,-y,-z
26 y,3/4-x,3/4-z
27 1/4+x,3/4+y,1/2-z
28 1/4-y,x,1/4-z
29 -x,3/4+y,3/4+z
30 1/4-y,3/4-x,1/2+z
31 1/4+x,-y,1/4+z
32 y,x,z
33 -z,-x,-y
34 x,3/4-z,3/4-y
35 1/4+z,3/4+x,1/2-y
36 1/4-x,z,1/4-y
37 -z,3/4+x,3/4+y
38 1/4-x,3/4-z,1/2+y
39 1/4+z,-x,1/4+y
40 x,z,y
41 -y,-z,-x
42 z,y,x
43 1/2+z,1/4-y,3/4-x
44 1/4-z,1/4-y,x
45 3/4-z,y,3/4-x
46 -y,3/4+z,3/4+x
47 3/4+y,1/4+z,1/2-x
48 3/4+y,-z,3/4+x
49 x,1/2+y,1/2+z
50 -y,3/4+x,3/4+z
51 3/4-x,3/4-y,z
52 3/4+y,1/2-x,1/4+z
53 x,3/4-y,3/4-z
54 3/4+y,3/4+x,-z
55 3/4-x,1/2+y,1/4-z
56 -y,1/2-x,1/2-z
57 z,1/2+x,1/2+y
58 -x,3/4+z,3/4+y
59 3/4-z,3/4-x,y
60 3/4+x,1/2-z,1/4+y
61 z,3/4-x,3/4-y
62 3/4+x,3/4+z,-y
63 3/4-z,1/2+x,1/4-y
64 -x,1/2-z,1/2-y
65 y,1/2+z,1/2+x
66 -z,1/2-y,1/2-x
67 1/2-z,1/4+y,3/4+x
68 3/4+z,1/4+y,1/2-x
69 1/4+z,1/2-y,3/4+x
70 y,3/4-z,3/4-x
71 1/4-y,1/4-z,x
72 1/4-y,1/2+z,3/4-x
73 -x,1/2-y,1/2-z
74 y,1/4-x,1/4-z
75 1/4+x,1/4+y,-z
76 1/4-y,1/2+x,3/4-z
77 -x,1/4+y,1/4+z
78 1/4-y,1/4-x,z
79 1/4+x,1/2-y,3/4+z
80 y,1/2+x,1/2+z
81 -z,1/2-x,1/2-y
82 x,1/4-z,1/4-y
83 1/4+z,1/4+x,-y
84 1/4-x,1/2+z,3/4-y
85 -z,1/4+x,1/4+y
86 1/4-x,1/4-z,y
87 1/4+z,1/2-x,3/4+y
88 x,1/2+z,1/2+y
89 -y,1/2-z,1/2-x
90 z,1/2+y,1/2+x
91 1/2+z,3/4-y,1/4-x
92 1/4-z,3/4-y,1/2+x
93 3/4-z,1/2+y,1/4-x
94 -y,1/4+z,1/4+x
95 3/4+y,3/4+z,-x
96 3/4+y,1/2-z,1/4+x
97 1/2+x,y,1/2+z
98 1/2-y,1/4+x,3/4+z
99 1/4-x,1/4-y,z
100 1/4+y,-x,1/4+z
101 1/2+x,1/4-y,3/4-z
102 1/4+y,1/4+x,-z
103 1/4-x,y,1/4-z
104 1/2-y,-x,1/2-z
105 1/2+z,x,1/2+y
106 1/2-x,1/4+z,3/4+y
107 1/4-z,1/4-x,y
108 1/4+x,-z,1/4+y
109 1/2+z,1/4-x,3/4-y
110 1/4+x,1/4+z,-y
111 1/4-z,x,1/4-y
112 1/2-x,-z,1/2-y
113 1/2+y,z,1/2+x
114 1/2-z,-y,1/2-x
115 -z,3/4+y,3/4+x
116 1/4+z,3/4+y,1/2-x
117 3/4+z,-y,3/4+x
118 1/2+y,1/4-z,3/4-x
119 3/4-y,3/4-z,x
120 3/4-y,z,3/4-x
121 1/2-x,-y,1/2-z
122 1/2+y,3/4-x,1/4-z
123 3/4+x,3/4+y,-z
124 3/4-y,x,3/4-z
125 1/2-x,3/4+y,1/4+z
126 3/4-y,3/4-x,z
127 3/4+x,-y,3/4+z
128 1/2+y,x,1/2+z
129 1/2-z,-x,1/2-y
130 1/2+x,3/4-z,1/4-y
131 3/4+z,3/4+x,-y
132 3/4-x,z,3/4-y
133 1/2-z,3/4+x,1/4+y
134 3/4-x,3/4-z,y
135 3/4+z,-x,3/4+y
136 1/2+x,z,1/2+y
137 1/2-y,-z,1/2-x
138 1/2+z,y,1/2+x
139 z,1/4-y,1/4-x
140 3/4-z,1/4-y,1/2+x
141 1/4-z,y,1/4-x
142 1/2-y,3/4+z,1/4+x
143 1/4+y,1/4+z,-x
144 1/4+y,-z,1/4+x
145 1/2+x,1/2+y,z
146 1/2-y,3/4+x,1/4+z
147 1/4-x,3/4-y,1/2+z
148 1/4+y,1/2-x,3/4+z
149 1/2+x,3/4-y,1/4-z
150 1/4+y,3/4+x,1/2-z
151 1/4-x,1/2+y,3/4-z
152 1/2-y,1/2-x,-z
153 1/2+z,1/2+x,y
154 1/2-x,3/4+z,1/4+y
155 1/4-z,3/4-x,1/2+y
156 1/4+x,1/2-z,3/4+y
157 1/2+z,3/4-x,1/4-y
158 1/4+x,3/4+z,1/2-y
159 1/4-z,1/2+x,3/4-y
160 1/2-x,1/2-z,-y
161 1/2+y,1/2+z,x
162 1/2-z,1/2-y,-x
163 -z,1/4+y,1/4+x
164 1/4+z,1/4+y,-x
165 3/4+z,1/2-y,1/4+x
166 1/2+y,3/4-z,1/4-x
167 3/4-y,1/4-z,1/2+x
168 3/4-y,1/2+z,1/4-x
169 1/2-x,1/2-y,-z
170 1/2+y,1/4-x,3/4-z
171 3/4+x,1/4+y,1/2-z
172 3/4-y,1/2+x,1/4-z
173 1/2-x,1/4+y,3/4+z
174 3/4-y,1/4-x,1/2+z
175 3/4+x,1/2-y,1/4+z
176 1/2+y,1/2+x,z
177 1/2-z,1/2-x,-y
178 1/2+x,1/4-z,3/4-y
179 3/4+z,1/4+x,1/2-y
180 3/4-x,1/2+z,1/4-y
181 1/2-z,1/4+x,3/4+y
182 3/4-x,1/4-z,1/2+y
183 3/4+z,1/2-x,1/4+y
184 1/2+x,1/2+z,y
185 1/2-y,1/2-z,-x
186 1/2+z,1/2+y,x
187 z,3/4-y,3/4-x
188 3/4-z,3/4-y,x
189 1/4-z,1/2+y,3/4-x
190 1/2-y,1/4+z,3/4+x
191 1/4+y,3/4+z,1/2-x
192 1/4+y,1/2-z,3/4+x

loop_
_atom_site_aniso_label
_atom_site_aniso_U_11
_atom_site_aniso_U_22
_atom_site_aniso_U_33
_atom_site_aniso_U_23
_atom_site_aniso_U_13
_atom_site_aniso_U_12
Si 0.010(3) 0.0139(13) 0.019(3) -0.0013(13) -0.010(3) -0.0025(13)
Al 0.010(3) 0.0139(13) 0.019(3) -0.0013(13) -0.010(3) -0.0025(13)
O1 0.028(8) 0.029(4) 0.029(4) -0.024(3) -0.0013(13) -0.0013(13)
O2 0.042(4) 0.0241(13) 0.0241(13) -0.011(3) 0.014(3) 0.014(3)
O3 0.051(4) 0.042(3) 0.042(3) -0.014(4) 0.022(3) 0.022(3)
O4 0.033(4) 0.0241(13) 0.0241(13) -0.011(3) 0.014(3) 0.014(3)

loop_
_atom_site_label
_atom_site_type_symbol
_atom_site_thermal_displace_type
_atom_site_fract_x
_atom_site_fract_y
_atom_site_fract_z
_atom_site_occupancy
_atom_site_U_iso_or_equiv
_atom_site_calc_flag
_atom_site_refinement_flags
_atom_site_disorder_assembly
_atom_site_disorder_group
Yb Yb Uiso 0.0710(2) 0.0710(2) 0.0710(2) 0.402(18) 0.0076(13) . . . .
Si Si Uani -0.0522(2) 0.0349(2) 0.1254(2) 0.714 0.0143(15) . . . .
Al Al Uani -0.0522(2) 0.0349(2) 0.1254(2) 0.287 0.0143(15) . . . .
O1 O Uani 0.00000 -0.1038(2) 0.1038(2) 1.000 0.029(3) . . . .
O2 O Uani -0.00060(10) -0.00060(10) 0.1430(2) 1.000 0.0301(15) . . . .
O3 O Uani 0.1772(2) 0.1772(2) -0.0271(3) 1.000 0.0450(19) . . . .
O4 O Uani 0.1743(2) 0.1743(2) 0.3219(2) 1.000 0.0271(15) . . . .
C1 C Uiso 0.2690(10) 0.2690(10) 0.3370(10) 0.092(2) 0.08(3) . . . .
C2 C Uiso 0.3220(10) 0.3220(10) 0.2590(10) 0.092(2) 0.08(3) . . . .
C3 C Uiso 0.4710(3) 0.4710(3) 0.5346(6) 0.374(6) 0.109(8) . . . .
N2 N Uiso 0.3580(10) 0.3580(10) 0.225(2) 0.062(4) 0.063(13) . . . .
Ow O Uiso 0.1625(3) 0.1625(3) 0.1625(3) 0.65(3) 0.044(6) . . . .
Na Na Uiso 0.2360(10) 0.2360(10) 0.2360(10) 0.498(18) 0.063(13) . . . .
N3 N Uiso 0.4666(4) 0.4666(4) 0.5900(10) 0.062(2) 0.06(3) . . . .
D1 D Uiso 0.2540(10) 0.2540(10) 0.3750(10) 0.092(2) 0.17(4) . . . .
D21 D Uiso 0.391(2) 0.328(2) 0.194(2) 0.062(2) 0.063(13) . . . .
D31 D Uiso 0.440(2) 0.500(2) 0.6050(10) 0.062(2) 0.06(3) . . . .
D2 D Uiso 0.3490(10) 0.3490(10) 0.235(3) 0.030(2) 0.17(4) . . . .
D3 D Uiso 0.4670(4) 0.4670(4) 0.5798(7) 0.312(8) 0.128(10) . . . .

loop_
_geom_angle_atom_site_label_1
_geom_angle_atom_site_label_2
_geom_angle_atom_site_label_3
_geom_angle
_geom_angle_site_symmetry_1
_geom_angle_site_symmetry_2
_geom_angle_site_symmetry_3
_geom_angle_publ_flag
Yb Yb O3 88.5(2) 5_555 . 13_555 yes
Yb Yb Yb 60.00(13) 5_555 . 24_555 yes
Yb Yb O3 133.9(2) 5_555 . 24_555 yes
Yb Yb Yb 60.00(13) 5_555 . 44_555 yes
Yb Yb O3 133.9(2) 5_555 . 78_555 yes
Yb Yb O3 133.9(2) 24_555 . 13_555 yes
O3 Yb O3 92.1(2) 13_555 . 24_555 yes
Yb Yb O3 133.9(2) 44_555 . 13_555 yes
O3 Yb O3 92.1(2) 13_555 . 78_555 yes
Yb Yb O3 88.5(2) 24_555 . 24_555 yes
Yb Yb Yb 60.00(13) 24_555 . 44_555 yes
Yb Yb O3 133.9(2) 24_555 . 78_555 yes
Yb Yb O3 133.9(2) 44_555 . 24_555 yes
O3 Yb O3 92.1(2) 24_555 . 78_555 yes
Yb Yb O3 88.5(2) 44_555 . 78_555 yes
O2 Si O3 102.5(4) . . 13_555 yes
O1 Si O2 114.9(3) 32_555 . . yes
O2 Si O4 111.7(4) . . 44_555 yes
O1 Si O3 108.9(4) 32_555 . 13_555 yes
O3 Si O4 109.2(4) 13_555 . 44_555 yes
O1 Si O4 109.5(4) 32_555 . 44_555 yes
O2 Al O3 102.5(4) . . 13_555 yes
O1 Al O2 114.9(3) 32_555 . . yes
O2 Al O4 111.7(4) . . 44_555 yes
O1 Al O3 108.9(4) 32_555 . 13_555 yes
O3 Al O4 109.2(4) 13_555 . 44_555 yes
O1 Al O4 109.5(4) 32_555 . 44_555 yes
Si O1 Si 142.5(4) 32_555 . 41_555 yes
Si O2 Si 142.4(4) . . 32_555 yes
Si O3 Si 134.0(5) 44_555 . 71_555 yes
Si O4 Si 144.2(4) 24_555 . 139_555 yes
C2 C1 D1 120(3) 9_555 . . yes
D21 N2 D21 110(5) . . 32_555 yes
N2 N2 D21 88(3) 51_555 . . yes
N2 N2 D21 88(3) 51_555 . 32_555 yes
D31 N3 D31 139(3) . . 32_555 yes

loop_
_geom_bond_atom_site_label_1
_geom_bond_atom_site_label_2
_geom_bond_distance
_geom_bond_site_symmetry_1
_geom_bond_site_symmetry_2
_geom_bond_publ_flag
Yb Yb 3.758(7) . 5_555 yes
Yb O3 2.415(9) . 13_555 yes
Yb Yb 3.758(7) . 24_555 yes
Yb O3 2.415(9) . 24_555 yes
Yb Yb 3.758(7) . 44_555 yes
Yb O3 2.415(9) . 78_555 yes
Si O2 1.601(6) . . yes
Si O3 1.711(7) . 13_555 yes
Si O1 1.622(6) . 32_555 yes
Si O4 1.640(7) . 44_555 yes
Al O2 1.601(6) . . yes
Al O3 1.711(7) . 13_555 yes
Al O1 1.622(6) . 32_555 yes
Al O4 1.640(7) . 44_555 yes
C1 C2 1.38(3) . 9_555 no
C1 D1 1.07(3) . . yes
N2 N2 1.18(3) . 51_555 yes
N2 D21 1.34(6) . . yes
N2 D21 1.34(6) . 32_555 yes
N3 D31 1.11(5) . . yes
N3 D31 1.11(5) . 32_555 yes
